data_4103801
loop_
_publ_author_name
'Thibault Cantat'
'Th\'er\`ese Arliguie'
'Anne No\"el'
'Pierre Thu\'ery'
'Michel Ephritikhine'
'Pascal Le Floch'
'Nicolas M\'ezailles'

_publ_contact_author_address
;
      CEA/Saclay, SCM (CNRS URA 331)
      B\^at. 125
      91191 Gif-sur-Yvette
      France
;
_publ_contact_author_email ephri@drecam.cea.fr
_publ_contact_author_fax '33 (0) 1 69 08 66 40'
_publ_contact_author_name 'M. Ephritikhine'
_publ_contact_author_phone '33 (0) 1 69 08 64 36'
_publ_section_title
;
 The U=C Double Bond: Synthesis and Study of Uranium Nucleophilic Carbene
 Complexes
;
_journal_name_full 'Journal of the American Chemical Society'
_journal_page_first 963
_journal_page_last 972
_journal_paper_doi 10.1021/ja807282s
_journal_volume 131
_journal_year 2009
_chemical_formula_sum 'C83 H80 Li2 O2 P6 S6 U'
_chemical_formula_weight 1739.56
_space_group_IT_number 15
_symmetry_cell_setting monoclinic
_symmetry_space_group_name_Hall '-C 2yc'
_symmetry_space_group_name_H-M 'C 1 2/c 1'
_atom_sites_solution_hydrogens geom
_atom_sites_solution_primary heavy
_atom_sites_solution_secondary difmap
_audit_creation_method SHELXL-97
_cell_angle_alpha 90.00
_cell_angle_beta 91.5240(10)
_cell_angle_gamma 90.00
_cell_formula_units_Z 4
_cell_length_a 16.2135(3)
_cell_length_b 22.3247(4)
_cell_length_c 21.3662(6)
_cell_measurement_reflns_used 119461
_cell_measurement_temperature 100(2)
_cell_measurement_theta_max 25.68
_cell_measurement_theta_min 2.06
_cell_volume 7731.0(3)
_computing_cell_refinement 'HKL2000 (Otwinowski & Minor, 1997)'
_computing_data_collection 'COLLECT (Hooft, 1998)'
_computing_data_reduction 'HKL2000 (Otwinowski & Minor, 1997)'
_computing_molecular_graphics 'SHELXTL (Sheldrick, 1999)'
_computing_publication_material 'SHELXTL (Sheldrick, 1999); PLATON (Spek, 2003)'
_computing_structure_refinement 'SHELXL-97 (Sheldrick, 1997)'
_computing_structure_solution 'SHELXS-97 (Sheldrick, 1997)'
_diffrn_ambient_temperature 100(2)
_diffrn_measured_fraction_theta_full 0.999
_diffrn_measured_fraction_theta_max 0.999
_diffrn_measurement_device_type 'Nonius Kappa-CCD area-detector diffractometer'
_diffrn_measurement_method 'two \f and four \w scans with 2\% steps'
_diffrn_radiation_monochromator graphite
_diffrn_radiation_source 'fine-focus sealed tube'
_diffrn_radiation_type MoK\a
_diffrn_radiation_wavelength 0.71073
_diffrn_reflns_av_R_equivalents 0.0394
_diffrn_reflns_av_sigmaI/netI 0.0430
_diffrn_reflns_limit_h_max 19
_diffrn_reflns_limit_h_min -19
_diffrn_reflns_limit_k_max 27
_diffrn_reflns_limit_k_min -27
_diffrn_reflns_limit_l_max 26
_diffrn_reflns_limit_l_min -26
_diffrn_reflns_number 119461
_diffrn_reflns_theta_full 25.68
_diffrn_reflns_theta_max 25.68
_diffrn_reflns_theta_min 2.06
_diffrn_standards_decay_% 0
_diffrn_standards_interval_time 0
_diffrn_standards_number 0
_exptl_absorpt_coefficient_mu 2.433
_exptl_absorpt_correction_T_max 0.694
_exptl_absorpt_correction_T_min 0.524
_exptl_absorpt_correction_type multi-scan
_exptl_absorpt_process_details 'SCALEPACK (Otwinowski & Minor, 1997)'
_exptl_crystal_colour 'translucent dark brown'
_exptl_crystal_density_diffrn 1.495
_exptl_crystal_density_method 'not measured'
_exptl_crystal_description irregular
_exptl_crystal_F_000 3512
_exptl_crystal_size_max 0.22
_exptl_crystal_size_mid 0.19
_exptl_crystal_size_min 0.15
_refine_diff_density_max 0.698
_refine_diff_density_min -1.120
_refine_diff_density_rms 0.094
_refine_ls_extinction_method none
_refine_ls_goodness_of_fit_ref 1.029
_refine_ls_hydrogen_treatment constr
_refine_ls_matrix_type full
_refine_ls_number_parameters 454
_refine_ls_number_reflns 7333
_refine_ls_number_restraints 1
_refine_ls_restrained_S_all 1.033
_refine_ls_R_factor_all 0.0330
_refine_ls_R_factor_gt 0.0266
_refine_ls_shift/su_max 0.001
_refine_ls_shift/su_mean 0.000
_refine_ls_structure_factor_coef Fsqd
_refine_ls_weighting_details 'calc w=1/[\s^2^(Fo^2^)+(0.0267P)^2^+10.6424P] where P=(Fo^2^+2Fc^2^)/3'
_refine_ls_weighting_scheme calc
_refine_ls_wR_factor_gt 0.0618
_refine_ls_wR_factor_ref 0.0640
_reflns_number_gt 6701
_reflns_number_total 7333
_reflns_threshold_expression >2sigma(I)
_cod_data_source_file ja807282s_si_001_4.cif
_cod_data_source_block 6
_cod_original_sg_symbol_H-M 'C 2/c'
_cod_database_code 4103801

loop_
_symmetry_equiv_pos_as_xyz
'x, y, z'
'-x, y, -z+1/2'
'x+1/2, y+1/2, z'
'-x+1/2, y+1/2, -z+1/2'
'-x, -y, -z'
'x, -y, z-1/2'
'-x+1/2, -y+1/2, -z'
'x+1/2, -y+1/2, z-1/2'

loop_
_atom_site_label
_atom_site_type_symbol
_atom_site_fract_x
_atom_site_fract_y
_atom_site_fract_z
_atom_site_U_iso_or_equiv
_atom_site_adp_type
_atom_site_occupancy
_atom_site_symmetry_multiplicity
_atom_site_calc_flag
_atom_site_refinement_flags
U U 0.5000 0.707786(6) 0.7500 0.02357(5) Uani 1 2 d S
Li Li 0.2912(3) 0.7104(2) 0.7262(3) 0.0370(12) Uani 1 1 d .
S1 S 0.36739(4) 0.61770(3) 0.71819(3) 0.02812(15) Uani 1 1 d .
S2 S 0.65095(4) 0.74000(3) 0.67190(3) 0.02810(15) Uani 1 1 d .
S3 S 0.37615(4) 0.77181(4) 0.65818(3) 0.03024(16) Uani 1 1 d .
P1 P 0.43189(4) 0.60988(3) 0.63817(3) 0.02519(15) Uani 1 1 d .
P2 P 0.60290(4) 0.67356(3) 0.61715(3) 0.02585(16) Uani 1 1 d .
P3 P 0.42675(4) 0.84462(4) 0.70116(3) 0.02834(16) Uani 1 1 d .
O1 O 0.17357(13) 0.71418(12) 0.70749(11) 0.0488(6) Uani 1 1 d .
C1 C 0.51524(16) 0.65286(13) 0.64988(12) 0.0255(6) Uani 1 1 d .
C2 C 0.36550(17) 0.62735(13) 0.57005(13) 0.0294(6) Uani 1 1 d .
C3 C 0.39548(18) 0.62022(15) 0.50996(14) 0.0354(7) Uani 1 1 d .
H3 H 0.4483 0.6050 0.5049 0.043 Uiso 1 1 calc R
C4 C 0.3479(2) 0.63550(16) 0.45772(15) 0.0398(8) Uani 1 1 d .
H4 H 0.3684 0.6299 0.4179 0.048 Uiso 1 1 calc R
C5 C 0.2702(2) 0.65909(17) 0.46462(16) 0.0467(9) Uani 1 1 d .
H5 H 0.2383 0.6699 0.4296 0.056 Uiso 1 1 calc R
C6 C 0.2401(2) 0.6665(2) 0.52325(17) 0.0577(11) Uani 1 1 d .
H6 H 0.1876 0.6824 0.5279 0.069 Uiso 1 1 calc R
C7 C 0.28740(19) 0.65059(17) 0.57623(15) 0.0448(9) Uani 1 1 d .
H7 H 0.2661 0.6557 0.6159 0.054 Uiso 1 1 calc R
C8 C 0.45058(17) 0.52984(13) 0.62936(13) 0.0285(6) Uani 1 1 d .
C9 C 0.51125(18) 0.50376(14) 0.66791(14) 0.0324(6) Uani 1 1 d .
H9 H 0.5441 0.5276 0.6941 0.039 Uiso 1 1 calc R
C10 C 0.5227(2) 0.44202(15) 0.66720(16) 0.0414(8) Uani 1 1 d .
H10 H 0.5628 0.4247 0.6934 0.050 Uiso 1 1 calc R
C11 C 0.4750(2) 0.40622(15) 0.62799(15) 0.0407(8) Uani 1 1 d .
H11 H 0.4829 0.3650 0.6278 0.049 Uiso 1 1 calc R
C12 C 0.4157(2) 0.43173(15) 0.58919(15) 0.0414(8) Uani 1 1 d .
H12 H 0.3839 0.4077 0.5625 0.050 Uiso 1 1 calc R
C13 C 0.40342(19) 0.49303(15) 0.58972(14) 0.0370(7) Uani 1 1 d .
H13 H 0.3632 0.5099 0.5633 0.044 Uiso 1 1 calc R
C14 C 0.68104(17) 0.61584(13) 0.60568(13) 0.0290(6) Uani 1 1 d .
C15 C 0.65965(18) 0.56325(14) 0.57418(14) 0.0340(7) Uani 1 1 d .
H15 H 0.6049 0.5564 0.5621 0.041 Uiso 1 1 calc R
C16 C 0.7194(2) 0.52100(16) 0.56063(15) 0.0395(7) Uani 1 1 d .
H16 H 0.7044 0.4860 0.5396 0.047 Uiso 1 1 calc R
C17 C 0.8014(2) 0.53052(16) 0.57829(15) 0.0403(8) Uani 1 1 d .
H17 H 0.8415 0.5024 0.5686 0.048 Uiso 1 1 calc R
C18 C 0.82271(19) 0.58201(16) 0.61033(16) 0.0415(8) Uani 1 1 d .
H18 H 0.8774 0.5884 0.6228 0.050 Uiso 1 1 calc R
C19 C 0.76341(18) 0.62443(15) 0.62416(15) 0.0358(7) Uani 1 1 d .
H19 H 0.7787 0.6589 0.6460 0.043 Uiso 1 1 calc R
C20 C 0.59300(18) 0.70490(13) 0.53798(13) 0.0293(6) Uani 1 1 d .
C21 C 0.65883(19) 0.70563(14) 0.49706(14) 0.0333(7) Uani 1 1 d .
H21 H 0.7088 0.6880 0.5091 0.040 Uiso 1 1 calc R
C22 C 0.65026(19) 0.73232(15) 0.43894(14) 0.0370(7) Uani 1 1 d .
H22 H 0.6943 0.7327 0.4120 0.044 Uiso 1 1 calc R
C23 C 0.5761(2) 0.75851(15) 0.42089(14) 0.0393(7) Uani 1 1 d .
H23 H 0.5706 0.7767 0.3818 0.047 Uiso 1 1 calc R
C24 C 0.5103(2) 0.75775(15) 0.46064(15) 0.0388(7) Uani 1 1 d .
H24 H 0.4604 0.7751 0.4482 0.047 Uiso 1 1 calc R
C25 C 0.51877(18) 0.73104(14) 0.51914(14) 0.0333(7) Uani 1 1 d .
H25 H 0.4744 0.7307 0.5458 0.040 Uiso 1 1 calc R
C26 C 0.5000 0.81706(19) 0.7500 0.0273(8) Uani 1 2 d S
C27 C 0.34574(17) 0.88989(14) 0.73509(14) 0.0309(6) Uani 1 1 d .
C28 C 0.33511(17) 0.89143(14) 0.79942(14) 0.0337(7) Uani 1 1 d .
H28 H 0.3688 0.8684 0.8258 0.040 Uiso 1 1 calc R
C29 C 0.27447(19) 0.92717(15) 0.82411(15) 0.0387(7) Uani 1 1 d .
H29 H 0.2668 0.9275 0.8671 0.046 Uiso 1 1 calc R
C30 C 0.22482(19) 0.96271(16) 0.78515(16) 0.0413(8) Uani 1 1 d .
H30 H 0.1848 0.9872 0.8022 0.050 Uiso 1 1 calc R
C31 C 0.23495(19) 0.96164(16) 0.72124(16) 0.0414(8) Uani 1 1 d .
H31 H 0.2021 0.9857 0.6952 0.050 Uiso 1 1 calc R
C32 C 0.29413(18) 0.92479(15) 0.69581(15) 0.0357(7) Uani 1 1 d .
H32 H 0.2997 0.9232 0.6526 0.043 Uiso 1 1 calc R
C33 C 0.46707(18) 0.89500(15) 0.64186(14) 0.0334(7) Uani 1 1 d .
C34 C 0.48060(18) 0.95555(15) 0.65587(15) 0.0369(7) Uani 1 1 d .
H34 H 0.4609 0.9717 0.6927 0.044 Uiso 1 1 calc R
C35 C 0.5234(2) 0.99156(17) 0.61472(17) 0.0447(8) Uani 1 1 d .
H35 H 0.5316 1.0319 0.6239 0.054 Uiso 1 1 calc R
C36 C 0.5537(2) 0.96787(18) 0.56058(17) 0.0521(9) Uani 1 1 d .
H36 H 0.5829 0.9921 0.5335 0.063 Uiso 1 1 calc R
C37 C 0.5410(3) 0.90841(19) 0.54635(17) 0.0559(10) Uani 1 1 d .
H37 H 0.5615 0.8925 0.5096 0.067 Uiso 1 1 calc R
C38 C 0.4976(2) 0.87207(16) 0.58678(15) 0.0456(8) Uani 1 1 d .
H38 H 0.4889 0.8320 0.5768 0.055 Uiso 1 1 calc R
C39 C 0.1085(2) 0.6770(3) 0.7229(2) 0.0723(14) Uani 1 1 d .
H39A H 0.0610 0.6854 0.6958 0.087 Uiso 1 1 calc R
H39B H 0.0932 0.6843 0.7658 0.087 Uiso 1 1 calc R
C40 C 0.1337(3) 0.6132(2) 0.7155(2) 0.0790(15) Uani 1 1 d .
H40A H 0.1433 0.6051 0.6722 0.118 Uiso 1 1 calc R
H40B H 0.0906 0.5875 0.7299 0.118 Uiso 1 1 calc R
H40C H 0.1834 0.6059 0.7398 0.118 Uiso 1 1 calc R
C41 C 0.1479(2) 0.7775(2) 0.70212(19) 0.0628(11) Uani 1 1 d D
H41A H 0.1916 0.8001 0.6829 0.075 Uiso 1 1 calc R
H41B H 0.0994 0.7799 0.6747 0.075 Uiso 1 1 calc R
C42 C 0.1296(3) 0.80465(19) 0.7616(2) 0.0631(11) Uani 1 1 d D
H42A H 0.0793 0.7881 0.7768 0.095 Uiso 1 1 calc R
H42B H 0.1235 0.8471 0.7563 0.095 Uiso 1 1 calc R
H42C H 0.1739 0.7967 0.7911 0.095 Uiso 1 1 calc R

loop_
_atom_site_aniso_label
_atom_site_aniso_U_11
_atom_site_aniso_U_22
_atom_site_aniso_U_33
_atom_site_aniso_U_23
_atom_site_aniso_U_13
_atom_site_aniso_U_12
U 0.02277(7) 0.02446(9) 0.02342(8) 0.000 -0.00054(5) 0.000
Li 0.032(2) 0.038(3) 0.040(3) -0.004(2) -0.001(2) 0.001(2)
S1 0.0290(3) 0.0288(4) 0.0266(4) -0.0014(3) 0.0024(3) -0.0030(3)
S2 0.0288(3) 0.0284(4) 0.0271(4) -0.0014(3) 0.0005(3) -0.0035(3)
S3 0.0308(3) 0.0301(4) 0.0297(4) -0.0007(3) -0.0029(3) 0.0001(3)
P1 0.0257(3) 0.0253(4) 0.0245(4) -0.0009(3) -0.0002(3) -0.0012(3)
P2 0.0262(3) 0.0270(4) 0.0243(4) -0.0006(3) 0.0008(3) -0.0010(3)
P3 0.0275(3) 0.0286(4) 0.0289(4) 0.0015(3) 0.0001(3) 0.0013(3)
O1 0.0314(11) 0.0682(19) 0.0467(14) -0.0034(12) -0.0001(10) -0.0004(11)
C1 0.0282(13) 0.0274(15) 0.0209(13) -0.0006(11) -0.0001(10) 0.0009(12)
C2 0.0297(14) 0.0277(15) 0.0306(15) -0.0024(12) -0.0038(11) 0.0008(13)
C3 0.0338(15) 0.0399(19) 0.0323(16) 0.0000(14) -0.0032(12) -0.0010(14)
C4 0.0467(18) 0.043(2) 0.0290(16) -0.0004(14) -0.0044(13) -0.0007(16)
C5 0.053(2) 0.047(2) 0.0395(19) -0.0013(16) -0.0164(15) 0.0105(17)
C6 0.0427(19) 0.083(3) 0.047(2) -0.010(2) -0.0102(16) 0.024(2)
C7 0.0365(16) 0.062(2) 0.0359(18) -0.0095(16) -0.0034(13) 0.0105(17)
C8 0.0306(14) 0.0280(16) 0.0271(14) -0.0017(12) 0.0032(11) -0.0007(12)
C9 0.0338(15) 0.0275(16) 0.0360(16) -0.0026(13) -0.0010(12) -0.0003(13)
C10 0.0421(17) 0.0333(18) 0.0486(19) 0.0054(15) -0.0016(14) 0.0048(15)
C11 0.0494(18) 0.0261(16) 0.0471(19) -0.0028(14) 0.0110(15) 0.0000(15)
C12 0.0518(19) 0.0327(18) 0.0398(18) -0.0082(14) 0.0010(15) -0.0077(16)
C13 0.0407(16) 0.0362(18) 0.0339(17) -0.0013(14) -0.0034(13) -0.0039(15)
C14 0.0295(14) 0.0309(16) 0.0269(15) 0.0035(12) 0.0052(11) 0.0005(13)
C15 0.0355(15) 0.0353(18) 0.0312(16) -0.0016(13) 0.0014(12) -0.0001(14)
C16 0.0455(17) 0.0359(18) 0.0372(17) -0.0034(14) 0.0031(14) 0.0044(15)
C17 0.0406(17) 0.0388(19) 0.0419(18) 0.0022(15) 0.0088(14) 0.0119(15)
C18 0.0298(15) 0.041(2) 0.053(2) 0.0007(16) 0.0027(14) 0.0045(15)
C19 0.0329(15) 0.0335(17) 0.0411(17) -0.0020(14) 0.0005(13) -0.0022(14)
C20 0.0328(14) 0.0297(16) 0.0253(14) -0.0023(12) 0.0000(11) -0.0057(13)
C21 0.0340(15) 0.0366(18) 0.0293(15) -0.0018(13) 0.0015(12) -0.0063(13)
C22 0.0418(17) 0.0393(19) 0.0302(16) -0.0009(14) 0.0064(13) -0.0093(15)
C23 0.0491(18) 0.0394(19) 0.0294(16) 0.0034(14) -0.0014(13) -0.0082(16)
C24 0.0405(16) 0.0387(19) 0.0369(17) 0.0041(14) -0.0032(13) -0.0002(15)
C25 0.0355(15) 0.0334(17) 0.0312(16) 0.0009(13) 0.0020(12) -0.0007(14)
C26 0.0273(19) 0.024(2) 0.030(2) 0.000 0.0008(16) 0.000
C27 0.0283(14) 0.0300(16) 0.0344(16) -0.0002(13) 0.0005(12) -0.0014(13)
C28 0.0310(14) 0.0341(17) 0.0360(17) 0.0010(13) 0.0027(12) 0.0006(13)
C29 0.0397(16) 0.0389(19) 0.0376(17) -0.0023(14) 0.0059(13) 0.0023(15)
C30 0.0377(16) 0.0356(19) 0.051(2) 0.0007(15) 0.0077(14) 0.0087(15)
C31 0.0352(16) 0.0392(19) 0.050(2) 0.0068(15) 0.0029(14) 0.0072(15)
C32 0.0332(15) 0.0364(18) 0.0375(17) 0.0032(14) 0.0011(12) 0.0052(14)
C33 0.0324(15) 0.0347(17) 0.0331(16) 0.0050(13) -0.0006(12) 0.0005(13)
C34 0.0347(15) 0.0355(18) 0.0403(18) 0.0034(14) -0.0009(13) -0.0019(14)
C35 0.0410(17) 0.0386(19) 0.054(2) 0.0081(16) -0.0015(15) -0.0021(16)
C36 0.055(2) 0.056(2) 0.046(2) 0.0151(18) 0.0065(16) -0.0103(19)
C37 0.075(3) 0.055(2) 0.038(2) 0.0051(18) 0.0179(18) -0.011(2)
C38 0.061(2) 0.0376(19) 0.0382(18) -0.0004(15) 0.0100(15) -0.0067(17)
C39 0.0382(19) 0.112(4) 0.067(3) 0.002(3) 0.0053(18) -0.019(2)
C40 0.055(2) 0.083(4) 0.099(4) -0.038(3) 0.004(2) -0.013(2)
C41 0.046(2) 0.076(3) 0.067(3) 0.020(2) 0.0040(18) 0.018(2)
C42 0.062(2) 0.054(3) 0.073(3) 0.010(2) -0.008(2) 0.006(2)

loop_
_atom_type_symbol
_atom_type_description
_atom_type_scat_dispersion_real
_atom_type_scat_dispersion_imag
_atom_type_scat_source
C C 0.0033 0.0016 'International Tables Vol C Tables 4.2.6.8 and 6.1.1.4'
H H 0.0000 0.0000 'International Tables Vol C Tables 4.2.6.8 and 6.1.1.4'
O O 0.0106 0.0060 'International Tables Vol C Tables 4.2.6.8 and 6.1.1.4'
Li Li -0.0003 0.0001 'International Tables Vol C Tables 4.2.6.8 and 6.1.1.4'
P P 0.1023 0.0942 'International Tables Vol C Tables 4.2.6.8 and 6.1.1.4'
S S 0.1246 0.1234 'International Tables Vol C Tables 4.2.6.8 and 6.1.1.4'
U U -9.6767 9.6646 'International Tables Vol C Tables 4.2.6.8 and 6.1.1.4'

loop_
_geom_angle_atom_site_label_1
_geom_angle_atom_site_label_2
_geom_angle_atom_site_label_3
_geom_angle
_geom_angle_site_symmetry_1
_geom_angle_site_symmetry_3
C26 U C1 119.58(7) . .
C26 U C1 119.58(7) . 2_656
C1 U C1 120.83(13) . 2_656
C26 U S1 131.948(14) . 2_656
C1 U S1 77.16(6) . 2_656
C1 U S1 64.04(6) 2_656 2_656
C26 U S1 131.948(14) . .
C1 U S1 64.04(6) . .
C1 U S1 77.16(6) 2_656 .
S1 U S1 96.10(3) 2_656 .
C26 U S2 76.513(14) . .
C1 U S2 63.29(6) . .
C1 U S2 132.82(6) 2_656 .
S1 U S2 72.867(19) 2_656 .
S1 U S2 127.329(18) . .
C26 U S2 76.513(14) . 2_656
C1 U S2 132.83(6) . 2_656
C1 U S2 63.29(6) 2_656 2_656
S1 U S2 127.328(18) 2_656 2_656
S1 U S2 72.868(19) . 2_656
S2 U S2 153.03(3) . 2_656
C26 U S3 62.703(14) . 2_656
C1 U S3 133.74(6) . 2_656
C1 U S3 76.20(6) 2_656 2_656
S1 U S3 73.73(2) 2_656 2_656
S1 U S3 153.293(19) . 2_656
S2 U S3 74.118(19) . 2_656
S2 U S3 93.424(19) 2_656 2_656
C26 U S3 62.703(14) . .
C1 U S3 76.20(6) . .
C1 U S3 133.74(6) 2_656 .
S1 U S3 153.294(19) 2_656 .
S1 U S3 73.73(2) . .
S2 U S3 93.425(19) . .
S2 U S3 74.119(18) 2_656 .
S3 U S3 125.41(3) 2_656 .
O1 Li S1 121.6(3) . .
O1 Li S2 121.7(3) . 2_656
S1 Li S2 96.35(19) . 2_656
O1 Li S3 114.7(3) . .
S1 Li S3 98.08(19) . .
S2 Li S3 99.73(19) 2_656 .
P1 S1 Li 114.09(14) . .
P1 S1 U 82.36(3) . .
Li S1 U 77.02(12) . .
P2 S2 Li 116.64(13) . 2_656
P2 S2 U 81.00(3) . .
Li S2 U 75.27(12) 2_656 .
P3 S3 Li 114.00(13) . .
P3 S3 U 80.59(3) . .
Li S3 U 74.48(12) . .
C1 P1 C8 116.26(13) . .
C1 P1 C2 116.95(14) . .
C8 P1 C2 102.88(13) . .
C1 P1 S1 104.86(10) . .
C8 P1 S1 105.15(9) . .
C2 P1 S1 110.21(10) . .
C1 P2 C14 117.57(14) . .
C1 P2 C20 116.00(13) . .
C14 P2 C20 100.91(13) . .
C1 P2 S2 106.20(10) . .
C14 P2 S2 109.60(10) . .
C20 P2 S2 105.99(10) . .
C26 P3 C27 117.51(12) . .
C26 P3 C33 113.37(12) . .
C27 P3 C33 102.08(14) . .
C26 P3 S3 105.00(14) . .
C27 P3 S3 109.70(10) . .
C33 P3 S3 109.07(11) . .
C39 O1 C41 112.1(3) . .
C39 O1 Li 132.3(3) . .
C41 O1 Li 109.3(3) . .
P2 C1 P1 142.37(17) . .
P2 C1 U 109.28(13) . .
P1 C1 U 108.30(12) . .
C7 C2 C3 118.4(3) . .
C7 C2 P1 121.8(2) . .
C3 C2 P1 119.7(2) . .
C4 C3 C2 121.0(3) . .
C4 C3 H3 119.5 . .
C2 C3 H3 119.5 . .
C5 C4 C3 120.0(3) . .
C5 C4 H4 120.0 . .
C3 C4 H4 120.0 . .
C6 C5 C4 119.6(3) . .
C6 C5 H5 120.2 . .
C4 C5 H5 120.2 . .
C5 C6 C7 120.8(3) . .
C5 C6 H6 119.6 . .
C7 C6 H6 119.6 . .
C2 C7 C6 120.3(3) . .
C2 C7 H7 119.9 . .
C6 C7 H7 119.9 . .
C9 C8 C13 118.7(3) . .
C9 C8 P1 117.7(2) . .
C13 C8 P1 123.4(2) . .
C10 C9 C8 120.0(3) . .
C10 C9 H9 120.0 . .
C8 C9 H9 120.0 . .
C11 C10 C9 120.5(3) . .
C11 C10 H10 119.7 . .
C9 C10 H10 119.7 . .
C12 C11 C10 119.8(3) . .
C12 C11 H11 120.1 . .
C10 C11 H11 120.1 . .
C11 C12 C13 120.2(3) . .
C11 C12 H12 119.9 . .
C13 C12 H12 119.9 . .
C12 C13 C8 120.8(3) . .
C12 C13 H13 119.6 . .
C8 C13 H13 119.6 . .
C15 C14 C19 118.5(3) . .
C15 C14 P2 119.6(2) . .
C19 C14 P2 121.8(2) . .
C16 C15 C14 120.5(3) . .
C16 C15 H15 119.8 . .
C14 C15 H15 119.8 . .
C17 C16 C15 120.5(3) . .
C17 C16 H16 119.7 . .
C15 C16 H16 119.7 . .
C18 C17 C16 119.2(3) . .
C18 C17 H17 120.4 . .
C16 C17 H17 120.4 . .
C17 C18 C19 120.7(3) . .
C17 C18 H18 119.7 . .
C19 C18 H18 119.7 . .
C18 C19 C14 120.6(3) . .
C18 C19 H19 119.7 . .
C14 C19 H19 119.7 . .
C25 C20 C21 119.0(3) . .
C25 C20 P2 118.8(2) . .
C21 C20 P2 122.1(2) . .
C22 C21 C20 120.5(3) . .
C22 C21 H21 119.8 . .
C20 C21 H21 119.8 . .
C21 C22 C23 120.0(3) . .
C21 C22 H22 120.0 . .
C23 C22 H22 120.0 . .
C24 C23 C22 120.2(3) . .
C24 C23 H23 119.9 . .
C22 C23 H23 119.9 . .
C23 C24 C25 120.0(3) . .
C23 C24 H24 120.0 . .
C25 C24 H24 120.0 . .
C20 C25 C24 120.4(3) . .
C20 C25 H25 119.8 . .
C24 C25 H25 119.8 . .
P3 C26 P3 137.0(3) 2_656 .
P3 C26 U 111.52(14) 2_656 .
P3 C26 U 111.52(14) . .
C28 C27 C32 119.3(3) . .
C28 C27 P3 121.1(2) . .
C32 C27 P3 119.6(2) . .
C29 C28 C27 120.0(3) . .
C29 C28 H28 120.0 . .
C27 C28 H28 120.0 . .
C28 C29 C30 120.5(3) . .
C28 C29 H29 119.8 . .
C30 C29 H29 119.8 . .
C31 C30 C29 120.0(3) . .
C31 C30 H30 120.0 . .
C29 C30 H30 120.0 . .
C30 C31 C32 120.0(3) . .
C30 C31 H31 120.0 . .
C32 C31 H31 120.0 . .
C31 C32 C27 120.2(3) . .
C31 C32 H32 119.9 . .
C27 C32 H32 119.9 . .
C38 C33 C34 118.7(3) . .
C38 C33 P3 120.2(3) . .
C34 C33 P3 120.2(2) . .
C35 C34 C33 120.0(3) . .
C35 C34 H34 120.0 . .
C33 C34 H34 120.0 . .
C36 C35 C34 120.4(4) . .
C36 C35 H35 119.8 . .
C34 C35 H35 119.8 . .
C35 C36 C37 120.1(3) . .
C35 C36 H36 119.9 . .
C37 C36 H36 119.9 . .
C36 C37 C38 120.1(3) . .
C36 C37 H37 120.0 . .
C38 C37 H37 120.0 . .
C33 C38 C37 120.7(3) . .
C33 C38 H38 119.7 . .
C37 C38 H38 119.7 . .
O1 C39 C40 109.5(4) . .
O1 C39 H39A 109.8 . .
C40 C39 H39A 109.8 . .
O1 C39 H39B 109.8 . .
C40 C39 H39B 109.8 . .
H39A C39 H39B 108.2 . .
C39 C40 H40A 109.5 . .
C39 C40 H40B 109.5 . .
H40A C40 H40B 109.5 . .
C39 C40 H40C 109.5 . .
H40A C40 H40C 109.5 . .
H40B C40 H40C 109.5 . .
C42 C41 O1 113.4(3) . .
C42 C41 H41A 108.9 . .
O1 C41 H41A 108.9 . .
C42 C41 H41B 108.9 . .
O1 C41 H41B 108.9 . .
H41A C41 H41B 107.7 . .
C41 C42 H42A 109.5 . .
C41 C42 H42B 109.5 . .
H42A C42 H42B 109.5 . .
C41 C42 H42C 109.5 . .
H42A C42 H42C 109.5 . .
H42B C42 H42C 109.5 . .

loop_
_geom_bond_atom_site_label_1
_geom_bond_atom_site_label_2
_geom_bond_distance
_geom_bond_site_symmetry_2
U C26 2.440(4) .
U C1 2.484(3) .
U C1 2.484(3) 2_656
U S1 3.0086(7) 2_656
U S1 3.0086(7) .
U S2 3.0836(7) .
U S2 3.0836(7) 2_656
U S3 3.1168(7) 2_656
U S3 3.1168(7) .
U Li 3.410(5) 2_656
U Li 3.410(5) .
Li O1 1.941(6) .
Li S1 2.418(5) .
Li S2 2.438(5) 2_656
Li S3 2.450(5) .
S1 P1 2.0353(10) .
S2 P2 2.0316(10) .
S2 Li 2.438(5) 2_656
S3 P3 2.0293(11) .
P1 C1 1.671(3) .
P1 C8 1.823(3) .
P1 C2 1.829(3) .
P2 C1 1.666(3) .
P2 C14 1.828(3) .
P2 C20 1.834(3) .
P3 C26 1.6769(17) .
P3 C27 1.823(3) .
P3 C33 1.828(3) .
O1 C39 1.389(5) .
O1 C41 1.477(5) .
C2 C7 1.378(4) .
C2 C3 1.394(4) .
C3 C4 1.382(4) .
C3 H3 0.9300 .
C4 C5 1.378(5) .
C4 H4 0.9300 .
C5 C6 1.366(5) .
C5 H5 0.9300 .
C6 C7 1.396(5) .
C6 H6 0.9300 .
C7 H7 0.9300 .
C8 C9 1.394(4) .
C8 C13 1.394(4) .
C9 C10 1.391(4) .
C9 H9 0.9300 .
C10 C11 1.380(5) .
C10 H10 0.9300 .
C11 C12 1.375(5) .
C11 H11 0.9300 .
C12 C13 1.383(5) .
C12 H12 0.9300 .
C13 H13 0.9300 .
C14 C15 1.392(4) .
C14 C19 1.396(4) .
C15 C16 1.388(4) .
C15 H15 0.9300 .
C16 C17 1.389(5) .
C16 H16 0.9300 .
C17 C18 1.377(5) .
C17 H17 0.9300 .
C18 C19 1.387(4) .
C18 H18 0.9300 .
C19 H19 0.9300 .
C20 C25 1.388(4) .
C20 C21 1.398(4) .
C21 C22 1.381(4) .
C21 H21 0.9300 .
C22 C23 1.382(5) .
C22 H22 0.9300 .
C23 C24 1.381(4) .
C23 H23 0.9300 .
C24 C25 1.388(4) .
C24 H24 0.9300 .
C25 H25 0.9300 .
C26 P3 1.6769(17) 2_656
C27 C28 1.390(4) .
C27 C32 1.405(4) .
C28 C29 1.382(4) .
C28 H28 0.9300 .
C29 C30 1.391(5) .
C29 H29 0.9300 .
C30 C31 1.380(5) .
C30 H30 0.9300 .
C31 C32 1.386(4) .
C31 H31 0.9300 .
C32 H32 0.9300 .
C33 C38 1.386(4) .
C33 C34 1.401(5) .
C34 C35 1.391(5) .
C34 H34 0.9300 .
C35 C36 1.375(5) .
C35 H35 0.9300 .
C36 C37 1.376(5) .
C36 H36 0.9300 .
C37 C38 1.390(5) .
C37 H37 0.9300 .
C38 H38 0.9300 .
C39 C40 1.491(7) .
C39 H39A 0.9700 .
C39 H39B 0.9700 .
C40 H40A 0.9600 .
C40 H40B 0.9600 .
C40 H40C 0.9600 .
C41 C42 1.446(5) .
C41 H41A 0.9700 .
C41 H41B 0.9700 .
C42 H42A 0.9600 .
C42 H42B 0.9600 .
C42 H42C 0.9600 .
